data_7026160
loop_
_publ_author_name
'Liu, Chao'
'Zhou, Shuangliu'
'Wang, Shaowu'
'Zhang, Lijun'
'Yang, Gaosheng'

_publ_section_title
;
 Rare earth metal bis(trimethylsilyl)amido complexes bearing
 pyrrolyl-methylamide ligand. Synthesis, structure, and catalytic activity
 towards guanylation of amines.
;
_journal_issue 38
_journal_name_full 'Dalton transactions (Cambridge, England : 2003)'
_journal_page_first 8994
_journal_page_last 8999
_journal_paper_doi 10.1039/c0dt00246a
_journal_volume 39
_journal_year 2010
_chemical_formula_sum 'C40 H68 N6 Si4 Y2'
_chemical_formula_weight 923.18
_chemical_name_systematic
;
?
;
_space_group_IT_number 61
_symmetry_cell_setting orthorhombic
_symmetry_space_group_name_Hall '-P 2ac 2ab'
_symmetry_space_group_name_H-M 'P b c a'
_atom_sites_solution_hydrogens geom
_atom_sites_solution_primary direct
_atom_sites_solution_secondary difmap
_audit_creation_method SHELXL-97
_cell_angle_alpha 90.00
_cell_angle_beta 90.00
_cell_angle_gamma 90.00
_cell_formula_units_Z 4
_cell_length_a 12.4503(9)
_cell_length_b 14.9010(11)
_cell_length_c 26.724(2)
_cell_measurement_reflns_used 6684
_cell_measurement_temperature 293(2)
_cell_measurement_theta_max 22.43
_cell_measurement_theta_min 2.24
_cell_volume 4957.9(6)
_computing_cell_refinement 'Bruker XSCANS'
_computing_data_collection 'Bruker XSCANS'
_computing_data_reduction 'Bruker SAINT'
_computing_molecular_graphics 'Bruker SHELXTL'
_computing_publication_material 'Bruker SHELXTL'
_computing_structure_refinement 'SHELXL-97 (Sheldrick, 1997)'
_computing_structure_solution 'SHELXS-97 (Sheldrick, 1990)'
_diffrn_ambient_temperature 293(2)
_diffrn_measured_fraction_theta_full 1.000
_diffrn_measured_fraction_theta_max 1.000
_diffrn_radiation_monochromator graphite
_diffrn_radiation_source 'fine-focus sealed tube'
_diffrn_radiation_type MoK\a
_diffrn_radiation_wavelength 0.71073
_diffrn_reflns_av_R_equivalents 0.0779
_diffrn_reflns_av_sigmaI/netI 0.0507
_diffrn_reflns_limit_h_max 15
_diffrn_reflns_limit_h_min -15
_diffrn_reflns_limit_k_max 18
_diffrn_reflns_limit_k_min -17
_diffrn_reflns_limit_l_max 32
_diffrn_reflns_limit_l_min -31
_diffrn_reflns_number 36612
_diffrn_reflns_theta_full 26.00
_diffrn_reflns_theta_max 26.00
_diffrn_reflns_theta_min 1.52
_exptl_absorpt_coefficient_mu 2.458
_exptl_absorpt_correction_T_max 1.000000
_exptl_absorpt_correction_T_min 0.759939
_exptl_absorpt_correction_type multi-scan
_exptl_absorpt_process_details 'SADABS-2004/1 - Bruker Nonius area detector scaling and absorption correction'
_exptl_crystal_colour colorless
_exptl_crystal_density_diffrn 1.237
_exptl_crystal_density_method 'not measured'
_exptl_crystal_description block
_exptl_crystal_F_000 1936
_exptl_crystal_size_max 0.38
_exptl_crystal_size_mid 0.26
_exptl_crystal_size_min 0.19
_refine_diff_density_max 0.275
_refine_diff_density_min -0.312
_refine_diff_density_rms 0.054
_refine_ls_extinction_method none
_refine_ls_goodness_of_fit_ref 1.023
_refine_ls_hydrogen_treatment constr
_refine_ls_matrix_type full
_refine_ls_number_parameters 269
_refine_ls_number_reflns 4873
_refine_ls_number_restraints 63
_refine_ls_restrained_S_all 1.045
_refine_ls_R_factor_all 0.1023
_refine_ls_R_factor_gt 0.0420
_refine_ls_shift/su_max 0.001
_refine_ls_shift/su_mean 0.000
_refine_ls_structure_factor_coef Fsqd
_refine_ls_weighting_details 'calc w=1/[\s^2^(Fo^2^)+(0.0617P)^2^+0.4390P] where P=(Fo^2^+2Fc^2^)/3'
_refine_ls_weighting_scheme calc
_refine_ls_wR_factor_gt 0.0998
_refine_ls_wR_factor_ref 0.1234
_reflns_number_gt 2733
_reflns_number_total 4873
_reflns_threshold_expression >2sigma(I)
_cod_data_source_file c0dt00246a.txt
_cod_data_source_block ccdc-770560
_cod_depositor_comments
;
The following automatic conversions were performed:

'_symmetry_cell_setting' value 'Orthorhombic' changed to
'orthorhombic' according to
/home/saulius/struct/CIF-dictionaries/cif_core.dic dictionary named
'cif_core.dic' version 2.4.2 from 2011-04-26.

Automatic conversion script
Id: cif_fix_values 1891 2012-01-12 08:04:46Z andrius 
;
_cod_original_cell_volume 4957.8(6)
_cod_original_sg_symbol_H-M Pbca
_cod_database_code 7026160

loop_
_symmetry_equiv_pos_as_xyz
'x, y, z'
'-x+1/2, -y, z+1/2'
'-x, y+1/2, -z+1/2'
'x+1/2, -y+1/2, -z'
'-x, -y, -z'
'x-1/2, y, -z-1/2'
'x, -y-1/2, z-1/2'
'-x-1/2, y-1/2, z'

loop_
_atom_site_label
_atom_site_type_symbol
_atom_site_fract_x
_atom_site_fract_y
_atom_site_fract_z
_atom_site_U_iso_or_equiv
_atom_site_adp_type
_atom_site_occupancy
_atom_site_symmetry_multiplicity
_atom_site_calc_flag
_atom_site_refinement_flags
_atom_site_disorder_assembly
_atom_site_disorder_group
Y1 Y 0.46069(3) -0.06140(3) 0.564182(14) 0.05263(15) Uani 1 1 d . . .
N1 N 0.4389(2) 0.1735(2) 0.46031(12) 0.0555(8) Uani 1 1 d . . .
N2 N 0.3852(2) -0.0034(2) 0.47517(12) 0.0569(8) Uani 1 1 d . . .
N3 N 0.4193(3) -0.0658(2) 0.64432(12) 0.0737(10) Uani 1 1 d . A .
Si1 Si 0.34419(15) -0.15179(11) 0.66779(6) 0.1072(6) Uani 1 1 d D . .
Si2 Si 0.45838(12) 0.02805(11) 0.67632(5) 0.0855(4) Uani 1 1 d . . .
C1 C 0.4057(6) 0.5214(3) 0.3688(2) 0.125(2) Uani 1 1 d . . .
H1A H 0.3624 0.5175 0.3392 0.188 Uiso 1 1 calc R . .
H1B H 0.4769 0.5402 0.3600 0.188 Uiso 1 1 calc R . .
H1C H 0.3746 0.5642 0.3914 0.188 Uiso 1 1 calc R . .
C2 C 0.4106(4) 0.4301(3) 0.3940(2) 0.0804(14) Uani 1 1 d . . .
C3 C 0.4690(3) 0.4182(3) 0.43755(18) 0.0717(13) Uani 1 1 d . . .
H3A H 0.5038 0.4674 0.4516 0.086 Uiso 1 1 calc R . .
C4 C 0.4772(3) 0.3355(3) 0.46085(16) 0.0593(10) Uani 1 1 d . . .
C5 C 0.5428(3) 0.3265(3) 0.50798(18) 0.0809(14) Uani 1 1 d . . .
H5A H 0.5718 0.3840 0.5169 0.121 Uiso 1 1 calc R . .
H5B H 0.6005 0.2849 0.5024 0.121 Uiso 1 1 calc R . .
H5C H 0.4979 0.3050 0.5346 0.121 Uiso 1 1 calc R . .
C6 C 0.4263(3) 0.2610(3) 0.43987(15) 0.0569(10) Uani 1 1 d . . .
C7 C 0.3657(3) 0.2733(3) 0.39665(17) 0.0710(12) Uani 1 1 d . . .
C8 C 0.3585(4) 0.3568(4) 0.37506(18) 0.0812(13) Uani 1 1 d . . .
H8A H 0.3167 0.3636 0.3465 0.097 Uiso 1 1 calc R . .
C9 C 0.3072(5) 0.1942(3) 0.3729(2) 0.112(2) Uani 1 1 d . . .
H9A H 0.3199 0.1411 0.3923 0.168 Uiso 1 1 calc R . .
H9B H 0.3333 0.1853 0.3395 0.168 Uiso 1 1 calc R . .
H9C H 0.2315 0.2064 0.3719 0.168 Uiso 1 1 calc R . .
C10 C 0.3647(3) 0.1565(3) 0.50103(17) 0.0749(13) Uani 1 1 d . . .
H10A H 0.2983 0.1886 0.4947 0.090 Uiso 1 1 calc R . .
H10B H 0.3951 0.1796 0.5319 0.090 Uiso 1 1 calc R . .
C11 C 0.3402(3) 0.0585(3) 0.50757(16) 0.0610(11) Uani 1 1 d . . .
C12 C 0.2662(3) 0.0176(4) 0.53865(18) 0.0748(13) Uani 1 1 d . . .
H12A H 0.2168 0.0481 0.5616 0.090 Uiso 1 1 calc R . .
C13 C 0.2611(3) -0.0726(4) 0.52399(19) 0.0809(14) Uani 1 1 d . . .
H13A H 0.2053 -0.1156 0.5337 0.097 Uiso 1 1 calc R . .
C14 C 0.3344(4) -0.0839(3) 0.48566(17) 0.0696(12) Uani 1 1 d . . .
H14A H 0.3366 -0.1366 0.4637 0.084 Uiso 1 1 calc R . .
C15 C 0.4385(17) -0.2137(14) 0.7176(7) 0.135(7) Uani 0.402(16) 1 d PDU A 1
H15A H 0.5025 -0.2344 0.7012 0.202 Uiso 0.402(16) 1 calc PR A 1
H15B H 0.4008 -0.2640 0.7316 0.202 Uiso 0.402(16) 1 calc PR A 1
H15C H 0.4574 -0.1725 0.7437 0.202 Uiso 0.402(16) 1 calc PR A 1
C16 C 0.2295(15) -0.1291(13) 0.7028(9) 0.140(8) Uani 0.402(16) 1 d PDU A 1
H16A H 0.2481 -0.0915 0.7307 0.210 Uiso 0.402(16) 1 calc PR A 1
H16B H 0.1995 -0.1843 0.7149 0.210 Uiso 0.402(16) 1 calc PR A 1
H16C H 0.1778 -0.0988 0.6822 0.210 Uiso 0.402(16) 1 calc PR A 1
C17 C 0.323(2) -0.2337(16) 0.6178(8) 0.084(7) Uani 0.402(16) 1 d PDU A 1
H17A H 0.3417 -0.2072 0.5862 0.126 Uiso 0.402(16) 1 calc PR A 1
H17B H 0.2490 -0.2515 0.6173 0.126 Uiso 0.402(16) 1 calc PR A 1
H17C H 0.3674 -0.2853 0.6237 0.126 Uiso 0.402(16) 1 calc PR A 1
C15' C 0.3671(15) -0.1857(10) 0.7305(4) 0.147(6) Uani 0.598(16) 1 d PDU A 2
H15D H 0.4387 -0.2090 0.7335 0.221 Uiso 0.598(16) 1 calc PR A 2
H15E H 0.3164 -0.2315 0.7395 0.221 Uiso 0.598(16) 1 calc PR A 2
H15F H 0.3587 -0.1351 0.7523 0.221 Uiso 0.598(16) 1 calc PR A 2
C16' C 0.1922(8) -0.1119(9) 0.6670(6) 0.121(5) Uani 0.598(16) 1 d PDU A 2
H16D H 0.1875 -0.0520 0.6801 0.182 Uiso 0.598(16) 1 calc PR A 2
H16E H 0.1499 -0.1515 0.6874 0.182 Uiso 0.598(16) 1 calc PR A 2
H16F H 0.1657 -0.1128 0.6333 0.182 Uiso 0.598(16) 1 calc PR A 2
C17' C 0.3411(16) -0.2505(11) 0.6260(6) 0.094(5) Uani 0.598(16) 1 d PDU A 2
H17D H 0.3115 -0.2336 0.5942 0.141 Uiso 0.598(16) 1 calc PR A 2
H17E H 0.2974 -0.2966 0.6407 0.141 Uiso 0.598(16) 1 calc PR A 2
H17F H 0.4128 -0.2727 0.6214 0.141 Uiso 0.598(16) 1 calc PR A 2
C18 C 0.5683(6) 0.0077(5) 0.7208(3) 0.158(3) Uani 1 1 d . A .
H18A H 0.5542 0.0394 0.7514 0.237 Uiso 1 1 calc R . .
H18B H 0.6347 0.0285 0.7067 0.237 Uiso 1 1 calc R . .
H18C H 0.5734 -0.0554 0.7276 0.237 Uiso 1 1 calc R . .
C19 C 0.3484(6) 0.0848(4) 0.7107(2) 0.139(3) Uani 1 1 d . A .
H19A H 0.3741 0.1039 0.7429 0.208 Uiso 1 1 calc R . .
H19B H 0.2897 0.0438 0.7151 0.208 Uiso 1 1 calc R . .
H19C H 0.3246 0.1361 0.6920 0.208 Uiso 1 1 calc R . .
C20 C 0.5109(6) 0.1099(4) 0.6303(2) 0.132(2) Uani 1 1 d . A .
H20A H 0.5285 0.1649 0.6470 0.199 Uiso 1 1 calc R . .
H20B H 0.4573 0.1212 0.6052 0.199 Uiso 1 1 calc R . .
H20C H 0.5742 0.0859 0.6147 0.199 Uiso 1 1 calc R . .

loop_
_atom_site_aniso_label
_atom_site_aniso_U_11
_atom_site_aniso_U_22
_atom_site_aniso_U_33
_atom_site_aniso_U_23
_atom_site_aniso_U_13
_atom_site_aniso_U_12
Y1 0.0481(2) 0.0590(3) 0.0509(2) 0.0018(2) -0.00048(17) -0.00017(18)
N1 0.0507(18) 0.059(2) 0.057(2) 0.0032(17) 0.0055(15) -0.0004(16)
N2 0.0490(18) 0.063(2) 0.059(2) 0.0044(18) -0.0093(16) -0.0054(17)
N3 0.077(2) 0.091(3) 0.053(2) -0.001(2) 0.0030(18) 0.007(2)
Si1 0.1391(14) 0.1099(12) 0.0725(10) -0.0025(9) 0.0426(10) -0.0134(11)
Si2 0.0980(11) 0.0989(10) 0.0595(8) -0.0059(8) -0.0080(7) 0.0126(9)
C1 0.174(6) 0.072(3) 0.130(5) 0.024(4) 0.021(5) 0.029(4)
C2 0.088(3) 0.076(4) 0.077(3) 0.014(3) 0.017(3) 0.022(3)
C3 0.071(3) 0.053(3) 0.091(4) -0.005(3) 0.016(3) 0.001(2)
C4 0.049(2) 0.062(3) 0.067(3) -0.004(2) 0.010(2) 0.004(2)
C5 0.080(3) 0.073(3) 0.090(4) -0.011(3) -0.010(3) -0.006(3)
C6 0.047(2) 0.060(3) 0.064(3) 0.001(2) 0.004(2) 0.0056(19)
C7 0.070(3) 0.070(3) 0.073(3) 0.008(3) -0.010(2) 0.003(2)
C8 0.086(3) 0.084(4) 0.073(3) 0.007(3) -0.011(3) 0.015(3)
C9 0.125(5) 0.102(4) 0.109(4) 0.008(4) -0.059(4) -0.019(4)
C10 0.068(3) 0.071(3) 0.086(3) 0.009(3) 0.015(2) 0.014(2)
C11 0.045(2) 0.069(3) 0.069(3) 0.011(2) -0.004(2) 0.002(2)
C12 0.045(2) 0.093(4) 0.087(3) 0.023(3) 0.005(2) 0.000(2)
C13 0.049(2) 0.102(4) 0.092(4) 0.029(3) -0.012(3) -0.021(3)
C14 0.061(3) 0.070(3) 0.077(3) 0.008(2) -0.024(2) -0.017(2)
C15 0.154(11) 0.137(10) 0.113(10) 0.032(8) -0.004(8) 0.005(8)
C16 0.143(11) 0.146(11) 0.131(11) -0.010(8) 0.044(8) 0.007(8)
C17 0.088(10) 0.087(10) 0.077(9) 0.018(7) 0.005(7) -0.004(8)
C15' 0.179(10) 0.157(9) 0.106(7) 0.022(6) 0.014(7) -0.022(8)
C16' 0.098(6) 0.156(8) 0.110(8) -0.010(7) 0.041(6) 0.001(6)
C17' 0.094(8) 0.093(8) 0.095(8) -0.006(7) 0.023(6) 0.005(6)
C18 0.179(7) 0.155(6) 0.141(6) -0.028(5) -0.091(5) 0.021(5)
C19 0.173(7) 0.109(5) 0.134(6) -0.025(4) 0.041(5) 0.020(5)
C20 0.181(6) 0.118(5) 0.098(4) -0.013(4) -0.003(4) -0.059(5)

loop_
_atom_type_symbol
_atom_type_description
_atom_type_scat_dispersion_real
_atom_type_scat_dispersion_imag
_atom_type_scat_source
C C 0.0033 0.0016 'International Tables Vol C Tables 4.2.6.8 and 6.1.1.4'
H H 0.0000 0.0000 'International Tables Vol C Tables 4.2.6.8 and 6.1.1.4'
N N 0.0061 0.0033 'International Tables Vol C Tables 4.2.6.8 and 6.1.1.4'
Si Si 0.0817 0.0704 'International Tables Vol C Tables 4.2.6.8 and 6.1.1.4'
Y Y -2.7962 3.5667 'International Tables Vol C Tables 4.2.6.8 and 6.1.1.4'

loop_
_geom_angle_atom_site_label_1
_geom_angle_atom_site_label_2
_geom_angle_atom_site_label_3
_geom_angle
_geom_angle_site_symmetry_1
_geom_angle_site_symmetry_3
N1 Y1 N3 113.69(13) 5_656 .
N1 Y1 N2 73.62(11) 5_656 5_656
N3 Y1 N2 128.82(12) . 5_656
N1 Y1 C14 90.32(14) 5_656 .
N3 Y1 C14 128.94(14) . .
N2 Y1 C14 100.34(13) 5_656 .
N1 Y1 N2 100.37(11) 5_656 .
N3 Y1 N2 141.65(12) . .
N2 Y1 N2 76.28(10) 5_656 .
C14 Y1 N2 30.02(11) . .
N1 Y1 C13 110.98(15) 5_656 .
N3 Y1 C13 99.72(15) . .
N2 Y1 C13 125.86(12) 5_656 .
C14 Y1 C13 29.87(13) . .
N2 Y1 C13 49.59(12) . .
N1 Y1 C12 138.47(15) 5_656 .
N3 Y1 C12 92.73(14) . .
N2 Y1 C12 114.86(12) 5_656 .
C14 Y1 C12 48.72(16) . .
N2 Y1 C12 49.01(12) . .
C13 Y1 C12 29.56(13) . .
N1 Y1 C11 129.53(13) 5_656 .
N3 Y1 C11 114.94(13) . .
N2 Y1 C11 86.24(11) 5_656 .
C14 Y1 C11 47.84(13) . .
N2 Y1 C11 29.19(10) . .
C13 Y1 C11 47.92(13) . .
C12 Y1 C11 28.78(11) . .
N1 Y1 Y1 87.31(9) 5_656 5_656
N3 Y1 Y1 154.44(9) . 5_656
N2 Y1 Y1 40.86(7) 5_656 5_656
C14 Y1 Y1 61.58(10) . 5_656
N2 Y1 Y1 35.42(6) . 5_656
C13 Y1 Y1 85.01(10) . 5_656
C12 Y1 Y1 78.99(9) . 5_656
C11 Y1 Y1 51.17(9) . 5_656
C6 N1 C10 112.2(3) . .
C6 N1 Y1 130.4(2) . 5_656
C10 N1 Y1 117.1(2) . 5_656
C11 N2 C14 105.4(3) . .
C11 N2 Y1 109.3(2) . 5_656
C14 N2 Y1 143.6(3) . 5_656
C11 N2 Y1 78.7(2) . .
C14 N2 Y1 72.7(2) . .
Y1 N2 Y1 103.72(10) 5_656 .
Si1 N3 Si2 125.9(2) . .
Si1 N3 Y1 120.52(19) . .
Si2 N3 Y1 113.29(19) . .
N3 Si1 C16 120.1(7) . .
N3 Si1 C15' 118.3(5) . .
C16 Si1 C15' 71.3(8) . .
N3 Si1 C17 108.2(10) . .
C16 Si1 C17 113.9(11) . .
C15' Si1 C17 121.5(10) . .
N3 Si1 C17' 112.8(7) . .
C16 Si1 C17' 117.6(10) . .
C15' Si1 C17' 110.3(7) . .
C17 Si1 C17' 12.5(12) . .
N3 Si1 C16' 107.1(4) . .
C16 Si1 C16' 33.4(7) . .
C15' Si1 C16' 104.4(5) . .
C17 Si1 C16' 93.2(10) . .
C17' Si1 C16' 102.3(7) . .
N3 Si1 C15 105.6(7) . .
C16 Si1 C15 102.3(8) . .
C15' Si1 C15 31.3(5) . .
C17 Si1 C15 105.2(9) . .
C17' Si1 C15 92.7(9) . .
C16' Si1 C15 134.8(6) . .
N3 Si2 C18 113.6(3) . .
N3 Si2 C20 107.8(2) . .
C18 Si2 C20 106.0(4) . .
N3 Si2 C19 114.3(3) . .
C18 Si2 C19 107.7(3) . .
C20 Si2 C19 106.9(3) . .
C2 C1 H1A 109.5 . .
C2 C1 H1B 109.5 . .
H1A C1 H1B 109.5 . .
C2 C1 H1C 109.5 . .
H1A C1 H1C 109.5 . .
H1B C1 H1C 109.5 . .
C8 C2 C3 117.3(4) . .
C8 C2 C1 122.2(5) . .
C3 C2 C1 120.5(5) . .
C2 C3 C4 122.0(4) . .
C2 C3 H3A 119.0 . .
C4 C3 H3A 119.0 . .
C3 C4 C6 119.6(4) . .
C3 C4 C5 119.6(4) . .
C6 C4 C5 120.8(4) . .
C4 C5 H5A 109.5 . .
C4 C5 H5B 109.5 . .
H5A C5 H5B 109.5 . .
C4 C5 H5C 109.5 . .
H5A C5 H5C 109.5 . .
H5B C5 H5C 109.5 . .
C7 C6 C4 118.4(4) . .
C7 C6 N1 119.9(4) . .
C4 C6 N1 121.6(4) . .
C8 C7 C6 120.2(4) . .
C8 C7 C9 119.6(4) . .
C6 C7 C9 120.2(4) . .
C2 C8 C7 122.5(4) . .
C2 C8 H8A 118.7 . .
C7 C8 H8A 118.7 . .
C7 C9 H9A 109.5 . .
C7 C9 H9B 109.5 . .
H9A C9 H9B 109.5 . .
C7 C9 H9C 109.5 . .
H9A C9 H9C 109.5 . .
H9B C9 H9C 109.5 . .
N1 C10 C11 112.8(3) . .
N1 C10 H10A 109.0 . .
C11 C10 H10A 109.0 . .
N1 C10 H10B 109.0 . .
C11 C10 H10B 109.0 . .
H10A C10 H10B 107.8 . .
C12 C11 N2 110.6(4) . .
C12 C11 C10 129.4(4) . .
N2 C11 C10 119.5(4) . .
C12 C11 Y1 75.5(2) . .
N2 C11 Y1 72.2(2) . .
C10 C11 Y1 125.3(3) . .
C11 C12 C13 106.6(4) . .
C11 C12 Y1 75.7(2) . .
C13 C12 Y1 72.6(2) . .
C11 C12 H12A 126.2 . .
C13 C12 H12A 126.2 . .
Y1 C12 H12A 126.2 . .
C14 C13 C12 107.1(4) . .
C14 C13 Y1 72.3(2) . .
C12 C13 Y1 77.8(2) . .
C14 C13 H13A 125.8 . .
C12 C13 H13A 125.8 . .
Y1 C13 H13A 125.8 . .
C13 C14 N2 110.2(4) . .
C13 C14 Y1 77.8(3) . .
N2 C14 Y1 77.2(2) . .
C13 C14 H14A 124.0 . .
N2 C14 H14A 124.0 . .
Y1 C14 H14A 124.0 . .
Si1 C15 H15A 109.5 . .
Si1 C15 H15B 109.5 . .
Si1 C15 H15C 109.5 . .
Si1 C16 H16A 109.5 . .
Si1 C16 H16B 109.5 . .
Si1 C16 H16C 109.5 . .
Si1 C17 H17A 109.5 . .
Si1 C17 H17B 109.5 . .
Si1 C17 H17C 109.5 . .
Si1 C15' H15D 109.5 . .
Si1 C15' H15E 109.5 . .
H15D C15' H15E 109.5 . .
Si1 C15' H15F 109.5 . .
H15D C15' H15F 109.5 . .
H15E C15' H15F 109.5 . .
Si1 C16' H16D 109.5 . .
Si1 C16' H16E 109.5 . .
H16D C16' H16E 109.5 . .
Si1 C16' H16F 109.5 . .
H16D C16' H16F 109.5 . .
H16E C16' H16F 109.5 . .
Si1 C17' H17D 109.5 . .
Si1 C17' H17E 109.5 . .
H17D C17' H17E 109.5 . .
Si1 C17' H17F 109.5 . .
H17D C17' H17F 109.5 . .
H17E C17' H17F 109.5 . .
Si2 C18 H18A 109.5 . .
Si2 C18 H18B 109.5 . .
H18A C18 H18B 109.5 . .
Si2 C18 H18C 109.5 . .
H18A C18 H18C 109.5 . .
H18B C18 H18C 109.5 . .
Si2 C19 H19A 109.5 . .
Si2 C19 H19B 109.5 . .
H19A C19 H19B 109.5 . .
Si2 C19 H19C 109.5 . .
H19A C19 H19C 109.5 . .
H19B C19 H19C 109.5 . .
Si2 C20 H20A 109.5 . .
Si2 C20 H20B 109.5 . .
H20A C20 H20B 109.5 . .
Si2 C20 H20C 109.5 . .
H20A C20 H20C 109.5 . .
H20B C20 H20C 109.5 . .

loop_
_geom_bond_atom_site_label_1
_geom_bond_atom_site_label_2
_geom_bond_distance
_geom_bond_site_symmetry_2
Y1 N1 2.186(3) 5_656
Y1 N3 2.204(3) .
Y1 N2 2.392(3) 5_656
Y1 C14 2.644(4) .
Y1 N2 2.700(3) .
Y1 C13 2.712(4) .
Y1 C12 2.777(4) .
Y1 C11 2.781(4) .
N1 C6 1.422(5) .
N1 C10 1.450(5) .
N1 Y1 2.186(3) 5_656
N2 C11 1.383(5) .
N2 C14 1.385(5) .
N2 Y1 2.392(3) 5_656
N3 Si1 1.706(4) .
N3 Si2 1.710(4) .
Si1 C16 1.741(12) .
Si1 C15' 1.772(10) .
Si1 C17 1.828(14) .
Si1 C17' 1.848(11) .
Si1 C16' 1.983(10) .
Si1 C15 1.999(13) .
Si2 C18 1.838(6) .
Si2 C20 1.851(6) .
Si2 C19 1.853(6) .
C1 C2 1.519(6) .
C1 H1A 0.9600 .
C1 H1B 0.9600 .
C1 H1C 0.9600 .
C2 C8 1.368(6) .
C2 C3 1.384(6) .
C3 C4 1.385(6) .
C3 H3A 0.9300 .
C4 C6 1.396(6) .
C4 C5 1.507(6) .
C5 H5A 0.9600 .
C5 H5B 0.9600 .
C5 H5C 0.9600 .
C6 C7 1.391(5) .
C7 C8 1.374(6) .
C7 C9 1.524(6) .
C8 H8A 0.9300 .
C9 H9A 0.9600 .
C9 H9B 0.9600 .
C9 H9C 0.9600 .
C10 C11 1.502(5) .
C10 H10A 0.9700 .
C10 H10B 0.9700 .
C11 C12 1.382(5) .
C12 C13 1.402(6) .
C12 H12A 0.9800 .
C13 C14 1.382(6) .
C13 H13A 0.9800 .
C14 H14A 0.9800 .
C15 H15A 0.9600 .
C15 H15B 0.9600 .
C15 H15C 0.9600 .
C16 H16A 0.9600 .
C16 H16B 0.9600 .
C16 H16C 0.9600 .
C17 H17A 0.9600 .
C17 H17B 0.9600 .
C17 H17C 0.9600 .
C15' H15D 0.9600 .
C15' H15E 0.9600 .
C15' H15F 0.9600 .
C16' H16D 0.9600 .
C16' H16E 0.9600 .
C16' H16F 0.9600 .
C17' H17D 0.9600 .
C17' H17E 0.9600 .
C17' H17F 0.9600 .
C18 H18A 0.9600 .
C18 H18B 0.9600 .
C18 H18C 0.9600 .
C19 H19A 0.9600 .
C19 H19B 0.9600 .
C19 H19C 0.9600 .
C20 H20A 0.9600 .
C20 H20B 0.9600 .
C20 H20C 0.9600 .
